data_2206708
loop_
_publ_author_name
'Zain, Sharifuddin M.'
'Ng, Seik Weng'

_publ_section_title
;
 1,8-Dihydroxyanthraquinone
;
_journal_coeditor_code HG6225
_journal_issue 9
_journal_name_full 'Acta Crystallographica Section E'
_journal_page_first o2921
_journal_page_last o2923
_journal_paper_doi 10.1107/S1600536805025948
_journal_volume 61
_journal_year 2005
_chemical_formula_moiety 'C14 H8 O4'
_chemical_formula_sum 'C14 H8 O4'
_chemical_formula_weight 240.20
_chemical_name_systematic
;
 1,8-Dihydroxyanthraquinone
;
_space_group_IT_number 92
_symmetry_cell_setting tetragonal
_symmetry_space_group_name_Hall 'P 4abw 2nw'
_symmetry_space_group_name_H-M 'P 41 21 2'
_atom_sites_solution_hydrogens geom
_atom_sites_solution_primary direct
_atom_sites_solution_secondary difmap
_audit_creation_method SHELXL-97
_cell_angle_alpha 90.00
_cell_angle_beta 90.00
_cell_angle_gamma 90.00
_cell_formula_units_Z 4
_cell_length_a 5.7440(6)
_cell_length_b 5.7440
_cell_length_c 31.393(3)
_cell_measurement_reflns_used 1561
_cell_measurement_temperature 295(2)
_cell_measurement_theta_max 21.9
_cell_measurement_theta_min 3.6
_cell_volume 1035.77(15)
_computing_cell_refinement 'SAINT (Bruker, 2003)'
_computing_data_collection 'SMART (Bruker, 2001)'
_computing_data_reduction SAINT
_computing_molecular_graphics 'ORTEPII (Johnson, 1976)'
_computing_publication_material SHELXL97
_computing_structure_refinement 'SHELXL97 (Sheldrick, 1997)'
_computing_structure_solution 'SHELXS97 (Sheldrick, 1997)'
_diffrn_ambient_temperature 295(2)
_diffrn_measured_fraction_theta_full 1.00
_diffrn_measured_fraction_theta_max 1.00
_diffrn_measurement_device_type 'Bruker SMART area-detector diffractometer'
_diffrn_measurement_method '\f and \w scan'
_diffrn_radiation_monochromator graphite
_diffrn_radiation_source 'fine-focus sealed tube'
_diffrn_radiation_type MoK\a
_diffrn_radiation_wavelength 0.71073
_diffrn_reflns_av_R_equivalents 0.048
_diffrn_reflns_av_sigmaI/netI 0.035
_diffrn_reflns_limit_h_max 7
_diffrn_reflns_limit_h_min -7
_diffrn_reflns_limit_k_max 7
_diffrn_reflns_limit_k_min -6
_diffrn_reflns_limit_l_max 39
_diffrn_reflns_limit_l_min -36
_diffrn_reflns_number 6173
_diffrn_reflns_theta_full 27.0
_diffrn_reflns_theta_max 27.0
_diffrn_reflns_theta_min 2.6
_diffrn_standards_decay_% 0
_diffrn_standards_interval_count 0
_diffrn_standards_interval_time 0
_diffrn_standards_number 0
_exptl_absorpt_coefficient_mu 0.114
_exptl_absorpt_correction_type none
_exptl_crystal_colour Red
_exptl_crystal_density_diffrn 1.540
_exptl_crystal_density_method 'not measured'
_exptl_crystal_description Block
_exptl_crystal_F_000 496
_exptl_crystal_size_max 0.37
_exptl_crystal_size_mid 0.34
_exptl_crystal_size_min 0.28
_refine_diff_density_max 0.12
_refine_diff_density_min -0.14
_refine_ls_extinction_method none
_refine_ls_goodness_of_fit_ref 1.10
_refine_ls_hydrogen_treatment constr
_refine_ls_matrix_type full
_refine_ls_number_parameters 85
_refine_ls_number_reflns 766
_refine_ls_number_restraints 0
_refine_ls_restrained_S_all 1.10
_refine_ls_R_factor_all 0.074
_refine_ls_R_factor_gt 0.047
_refine_ls_shift/su_max 0.001
_refine_ls_shift/su_mean <0.001
_refine_ls_structure_factor_coef Fsqd
_refine_ls_weighting_details 'calc w = 1/[\s^2^(Fo^2^)+(0.0761P)^2^+0.1067P] where P=(Fo^2^+2Fc^2^)/3'
_refine_ls_weighting_scheme calc
_refine_ls_wR_factor_gt 0.138
_refine_ls_wR_factor_ref 0.153
_reflns_number_gt 509
_reflns_number_total 766
_reflns_threshold_expression I>2\s(I)
_cod_data_source_file hg6225.cif
_cod_data_source_block I
_cod_depositor_comments
;
The following automatic conversions were performed:
'_symmetry_cell_setting' value 'Tetragonal' changed to 'tetragonal'
according to '/home/saulius/struct/CIF-dictionaries/cif_core.dic'
dictionary named 'cif_core.dic' version 2.4.1 from
2010-06-29.

'_exptl_absorpt_correction_type' value 'None' changed to
'none' according to '/home/saulius/struct/CIF-dictionaries/cif_core.dic'
dictionary named 'cif_core.dic' version 2.4.1 from 2010-06-29.

Automatic conversion script
Id: cif_fix_enum 1527 2010-12-29 10:47:43Z saulius 

The following automatic conversions were performed:

'_symmetry_cell_setting' value 'Tetragonal' changed to 'tetragonal'
according to /home/saulius/struct/CIF-dictionaries/cif_core.dic
dictionary named 'cif_core.dic' version 2.4.1 from
2010-06-29.

'_exptl_absorpt_correction_type' value 'None' changed to
'none' according to
/home/saulius/struct/CIF-dictionaries/cif_core.dic dictionary named
'cif_core.dic' version 2.4.1 from 2010-06-29.

Automatic conversion script
Id: cif_fix_values 1715 2011-07-08 13:25:40Z adriana 
;
_cod_original_cell_volume 1035.8(2)
_cod_database_code 2206708
_cod_database_fobs_code 2206708

loop_
_symmetry_equiv_pos_as_xyz
'x, y, z'
'x+1/2, -y+1/2, -z+3/4'
'-x, -y, z+1/2'
'-x+1/2, y+1/2, -z+1/4'
'y, x, -z'
'y+1/2, -x+1/2, z+3/4'
'-y+1/2, x+1/2, z+1/4'
'-y, -x, -z+1/2'

loop_
_atom_site_label
_atom_site_fract_x
_atom_site_fract_y
_atom_site_fract_z
_atom_site_U_iso_or_equiv
_atom_site_adp_type
_atom_site_calc_flag
_atom_site_refinement_flags
_atom_site_occupancy
_atom_site_type_symbol
O1 0.5216(3) 0.5216(3) 0.0000 0.0720(10) Uani d S 1 O
O2 0.7251(4) 0.3374(5) 0.06320(10) 0.0880(10) Uani d . 1 O
O3 -0.1363(4) -0.1363(4) 0.0000 0.1070(10) Uani d S 1 O
C1 0.3680(5) 0.3680(5) 0.0000 0.0510(10) Uani d S 1 C
C2 0.3723(5) 0.1863(5) 0.03190(10) 0.0510(10) Uani d . 1 C
C3 0.5513(6) 0.1810(6) 0.06240(10) 0.0680(10) Uani d . 1 C
C4 0.5552(8) 0.0069(8) 0.09280(10) 0.0910(10) Uani d . 1 C
C5 0.3833(9) -0.1567(8) 0.09360(10) 0.099(2) Uani d . 1 C
C6 0.2047(7) -0.1555(6) 0.06380(10) 0.0850(10) Uani d . 1 C
C7 0.1983(6) 0.0143(5) 0.03280(10) 0.0630(10) Uani d . 1 C
C8 0.0138(5) 0.0138(5) 0.0000 0.0660(10) Uani d S 1 C
H2 0.7099 0.4285 0.0433 0.105 Uiso calc R 1 H
H4 0.6750 0.0014 0.1127 0.109 Uiso calc R 1 H
H5 0.3858 -0.2715 0.1145 0.119 Uiso calc R 1 H
H6 0.0895 -0.2692 0.0647 0.102 Uiso calc R 1 H

loop_
_atom_site_aniso_label
_atom_site_aniso_U_11
_atom_site_aniso_U_22
_atom_site_aniso_U_33
_atom_site_aniso_U_12
_atom_site_aniso_U_13
_atom_site_aniso_U_23
O1 0.0730(10) 0.0730(10) 0.070(2) -0.032(2) -0.0010(10) 0.0010(10)
O2 0.077(2) 0.113(2) 0.073(2) -0.009(2) -0.0180(10) -0.012(2)
O3 0.092(2) 0.092(2) 0.137(3) -0.048(3) 0.032(2) -0.032(2)
C1 0.0540(10) 0.0540(10) 0.045(2) -0.011(2) 0.0050(10) -0.0050(10)
C2 0.055(2) 0.055(2) 0.0440(10) -0.001(2) 0.0070(10) -0.0010(10)
C3 0.071(2) 0.083(2) 0.049(2) 0.007(2) 0.002(2) 0.001(2)
C4 0.093(3) 0.117(3) 0.062(2) 0.028(3) 0.006(2) 0.015(2)
C5 0.131(4) 0.092(3) 0.074(3) 0.036(3) 0.035(3) 0.035(2)
C6 0.101(3) 0.065(2) 0.089(3) 0.006(2) 0.040(3) 0.015(2)
C7 0.070(2) 0.052(2) 0.066(2) -0.005(2) 0.026(2) -0.002(2)
C8 0.054(2) 0.054(2) 0.092(3) -0.015(2) 0.019(2) -0.019(2)

loop_
_atom_type_symbol
_atom_type_description
_atom_type_scat_dispersion_real
_atom_type_scat_dispersion_imag
_atom_type_scat_source
C C 0.0033 0.0000 'International Tables Vol C Tables 4.2.6.8 and 6.1.1.4'
H H 0.0000 0.0000 'International Tables Vol C Tables 4.2.6.8 and 6.1.1.4'
O O 0.0106 0.0000 'International Tables Vol C Tables 4.2.6.8 and 6.1.1.4'

loop_
_geom_angle_atom_site_label_1
_geom_angle_atom_site_label_2
_geom_angle_atom_site_label_3
_geom_angle_site_symmetry_3
_geom_angle
_geom_angle_publ_flag
O1 C1 C2 . 119.9(2) yes
O1 C1 C2 5 119.9(2) yes
C2 C1 C2 5 120.3(3) yes
C3 C2 C7 . 119.4(3) yes
C3 C2 C1 . 120.0(3) yes
C7 C2 C1 . 120.6(3) yes
O2 C3 C4 . 117.3(3) yes
O2 C3 C2 . 122.8(3) yes
C4 C3 C2 . 119.9(4) yes
C5 C4 C3 . 119.9(4) yes
C4 C5 C6 . 121.3(4) yes
C7 C6 C5 . 119.9(4) yes
C6 C7 C2 . 119.6(3) yes
C6 C7 C8 . 120.6(3) yes
C2 C7 C8 . 119.8(3) yes
O3 C8 C7 5 120.6(2) no
O3 C8 C7 . 120.6(2) yes
C7 C8 C7 5 118.9(4) yes
C3 O2 H2 . 109.5 no
C5 C4 H4 . 120.1 no
C3 C4 H4 . 120.1 no
C4 C5 H5 . 119.3 no
C6 C5 H5 . 119.3 no
C7 C6 H6 . 120.1 no
C5 C6 H6 . 120.1 no

loop_
_geom_bond_atom_site_label_1
_geom_bond_atom_site_label_2
_geom_bond_site_symmetry_2
_geom_bond_distance
_geom_bond_publ_flag
O1 C1 . 1.247(4) yes
O2 C3 . 1.344(4) yes
O3 C8 . 1.219(5) yes
C1 C2 . 1.447(3) yes
C1 C2 5 1.447(3) no
C2 C3 . 1.405(4) yes
C2 C7 . 1.406(4) yes
C3 C4 . 1.383(5) yes
C4 C5 . 1.363(5) yes
C5 C6 . 1.389(6) yes
C6 C7 . 1.376(5) yes
C7 C8 . 1.479(4) yes
C8 C7 5 1.479(4) no
O2 H2 . 0.8200 no
C4 H4 . 0.9300 no
C5 H5 . 0.9300 no
C6 H6 . 0.9300 no

loop_
_geom_hbond_atom_site_label_D
_geom_hbond_atom_site_label_H
_geom_hbond_atom_site_label_A
_geom_hbond_distance_DH
_geom_hbond_distance_HA
_geom_hbond_distance_DA
_geom_hbond_angle_DHA
_geom_hbond_publ_flag
O2 H2 O1 0.82 1.82 2.535(3) 145 no

loop_
_geom_torsion_atom_site_label_1
_geom_torsion_atom_site_label_2
_geom_torsion_atom_site_label_3
_geom_torsion_atom_site_label_4
_geom_torsion_site_symmetry_1
_geom_torsion_site_symmetry_4
_geom_torsion
_geom_torsion_publ_flag
O1 C1 C2 C3 . . -1.0(3) no
C2 C1 C2 C3 5 . 179.0(3) no
O1 C1 C2 C7 . . 178.9(2) no
C2 C1 C2 C7 5 . -1.1(2) no
C7 C2 C3 O2 . . 179.1(3) no
C1 C2 C3 O2 . . -1.0(4) no
C7 C2 C3 C4 . . 0.3(4) no
C1 C2 C3 C4 . . -179.8(3) no
O2 C3 C4 C5 . . -180.0(3) no
C2 C3 C4 C5 . . -1.1(5) no
C3 C4 C5 C6 . . 1.2(6) no
C4 C5 C6 C7 . . -0.4(6) no
C5 C6 C7 C2 . . -0.5(5) no
C5 C6 C7 C8 . . 178.0(3) no
C3 C2 C7 C6 . . 0.5(4) no
C1 C2 C7 C6 . . -179.4(2) no
C3 C2 C7 C8 . . -177.9(2) no
C1 C2 C7 C8 . . 2.2(4) no
C6 C7 C8 O3 . . 0.4(3) no
C2 C7 C8 O3 . . 178.9(2) no
C6 C7 C8 C7 . 5 -179.6(3) no
C2 C7 C8 C7 . 5 -1.1(2) no
